data_7720167
loop_
_publ_author_name
'Navitha, S.'
'Wilfred Raj, A. S. W.'
'Sree Brindha, S.'
'Ravi, M.'
'Dallemer, F.'
'Prabusankar, G.'
'Prabhakaran, R.'

_publ_section_title
;
 Cytotoxic effect of ruthenium-arene complexes containing
 tetrazolo[1,5-<i>a</i>] quinoline derivatives on cervical (HeLa), lung
 (A549), and colon (HCT116) cancer cell lines.
;
_journal_issue 9
_journal_name_full 'Dalton transactions (Cambridge, England : 2003)'
_journal_page_first 3943
_journal_page_last 3966
_journal_paper_doi 10.1039/d5dt02830b
_journal_volume 55
_journal_year 2026
_chemical_formula_moiety '2(C27 H26 Cl N6 O Ru), 2(F6 P)'
_chemical_formula_sum 'C54 H52 Cl2 F12 N12 O2 P2 Ru2'
_chemical_formula_weight 1464.05
_space_group_crystal_system triclinic
_space_group_IT_number 2
_space_group_name_Hall '-P 1'
_space_group_name_H-M_alt 'P -1'
_atom_sites_solution_hydrogens geom
_audit_creation_date 2026-01-30
_audit_creation_method
;
Olex2 1.5
(compiled 2024.02.16 svn.r378c4104 for OlexSys, GUI svn.r6928)
;
_audit_update_record
;
2026-02-02 deposited with the CCDC.	2026-02-03 downloaded from the CCDC.
;
_cell_angle_alpha 73.373(4)
_cell_angle_beta 81.873(4)
_cell_angle_gamma 72.862(3)
_cell_formula_units_Z 2
_cell_length_a 13.9012(5)
_cell_length_b 14.0666(5)
_cell_length_c 16.3814(7)
_cell_measurement_reflns_used 10615
_cell_measurement_temperature 298
_cell_measurement_theta_max 72.4640
_cell_measurement_theta_min 2.8040
_cell_volume 2927.3(2)
_computing_cell_refinement 'CrysAlisPro 1.171.42.49 (Rigaku OD, 2022)'
_computing_data_collection 'CrysAlisPro 1.171.42.49 (Rigaku OD, 2022)'
_computing_data_reduction 'CrysAlisPro 1.171.42.49 (Rigaku OD, 2022)'
_computing_molecular_graphics 'Olex2 1.5 (Dolomanov et al., 2009)'
_computing_publication_material 'Olex2 1.5 (Dolomanov et al., 2009)'
_computing_structure_refinement 'SHELXL 2018/3 (Sheldrick, 2015)'
_computing_structure_solution 'SHELXT 2018/2 (Sheldrick, 2018)'
_diffrn_ambient_temperature 298.00
_diffrn_detector 'CCD plate'
_diffrn_detector_area_resol_mean 5.3045
_diffrn_detector_type AtlasS2
_diffrn_measured_fraction_theta_full 0.997
_diffrn_measured_fraction_theta_max 0.970
_diffrn_measurement_details
;
List of Runs (angles in degrees, time in seconds):

  # Type    Start    End  Width  t~exp~   \w     \q     \k     \f   Frames
#--------------------------------------------------------------------------
  1  \w    -67.00   9.00   1.00    5.00    --  -40.35 107.00  18.00   76
  2  \w     31.00  86.00   1.00    5.00    --   40.35-107.00 -79.00   55
  3  \w     30.00 108.00   1.00   20.00    --  103.58-107.00 -79.00   78
  4  \w    110.00 142.00   1.00   20.00    --  103.58 107.00  18.00   32
  5  \w   -115.00 -35.00   1.00    5.00    --  -40.35 -38.00 -30.00   80
  6  \w   -113.00 -12.00   1.00    5.00    --  -40.35 -57.00-120.00  101
  7  \w    -68.00  -7.00   1.00    5.00    --  -40.35 125.00  90.00   61
  8  \w     83.00 113.00   1.00    5.00    --   40.35  38.00-180.00   30
  9  \w     16.00  63.00   1.00    5.00    --   40.35  38.00-180.00   47
 10  \w    105.00 178.00   1.00   20.00    --  103.58 111.00-120.00   73
 11  \w     89.00 175.00   1.00   20.00    --  103.58  30.00-150.00   86
 12  \w     76.00 106.00   1.00   20.00    --  103.58 -61.00  90.00   30
 13  \w     39.00 106.00   1.00   20.00    --  103.58 -94.00 -30.00   67
 14  \w    103.00 170.00   1.00   20.00    --  103.58  77.00  60.00   67
 15  \w     29.00 109.00   1.00   20.00    --  103.58-111.00-180.00   80
 16  \w     28.00 106.00   1.00   20.00    --  103.58-111.00-120.00   78
 17  \w    103.00 151.00   1.00   20.00    --  103.58-178.00-180.00   48
 18  \w     65.00 109.00   1.00   20.00    --  103.58-111.00  60.00   44
 19  \w    113.00 155.00   1.00   20.00    --  103.58 111.00 120.00   42
 20  \w     39.00 125.00   1.00   20.00    --  103.58 -45.00 -30.00   86
 21  \w    103.00 157.00   1.00   20.00    --  103.58  77.00 150.00   54
 22  \w     98.00 129.00   1.00   20.00    --  103.58  45.00-120.00   31
 23  \w     75.00 176.00   1.00   20.00    --  103.58  61.00 -60.00  101
;
_diffrn_measurement_device 'four-circle diffractometer'
_diffrn_measurement_device_type 'SuperNova, Dual, Cu at home/near, AtlasS2'
_diffrn_measurement_method '\w scans'
_diffrn_orient_matrix_type 'CrysAlisPro convention (1999,Acta A55,543-557)'
_diffrn_orient_matrix_UB_11 0.0623055000
_diffrn_orient_matrix_UB_12 0.0370500000
_diffrn_orient_matrix_UB_13 -0.0823048000
_diffrn_orient_matrix_UB_21 0.0496139000
_diffrn_orient_matrix_UB_22 0.0506764000
_diffrn_orient_matrix_UB_23 0.0482065000
_diffrn_orient_matrix_UB_31 0.0846067000
_diffrn_orient_matrix_UB_32 -0.1006690000
_diffrn_orient_matrix_UB_33 0.0239264000
_diffrn_radiation_monochromator mirror
_diffrn_radiation_probe x-ray
_diffrn_radiation_type 'Cu K\a'
_diffrn_radiation_wavelength 1.54184
_diffrn_reflns_av_R_equivalents 0.0421
_diffrn_reflns_av_unetI/netI 0.0543
_diffrn_reflns_Laue_measured_fraction_full 0.997
_diffrn_reflns_Laue_measured_fraction_max 0.970
_diffrn_reflns_limit_h_max 17
_diffrn_reflns_limit_h_min -16
_diffrn_reflns_limit_k_max 16
_diffrn_reflns_limit_k_min -17
_diffrn_reflns_limit_l_max 20
_diffrn_reflns_limit_l_min -19
_diffrn_reflns_number 23679
_diffrn_reflns_point_group_measured_fraction_full 0.997
_diffrn_reflns_point_group_measured_fraction_max 0.970
_diffrn_reflns_theta_full 67.684
_diffrn_reflns_theta_max 72.573
_diffrn_reflns_theta_min 2.821
_diffrn_source 'micro-focus sealed X-ray tube'
_diffrn_source_type 'SuperNova (Cu) X-ray Source'
_exptl_absorpt_coefficient_mu 6.339
_exptl_absorpt_correction_T_max 1.00000
_exptl_absorpt_correction_T_min 0.75472
_exptl_absorpt_correction_type multi-scan
_exptl_absorpt_process_details
;
CrysAlisPro 1.171.42.49 (Rigaku Oxford Diffraction, 2022)
Empirical absorption correction using spherical harmonics,
implemented in SCALE3 ABSPACK scaling algorithm.
;
_exptl_crystal_colour orange
_exptl_crystal_colour_primary orange
_exptl_crystal_density_diffrn 1.661
_exptl_crystal_description plate
_exptl_crystal_F_000 1472
_exptl_crystal_size_max 0.31
_exptl_crystal_size_mid 0.125
_exptl_crystal_size_min 0.067
_refine_diff_density_max 1.277
_refine_diff_density_min -0.724
_refine_diff_density_rms 0.092
_refine_ls_extinction_method none
_refine_ls_goodness_of_fit_ref 1.059
_refine_ls_hydrogen_treatment constr
_refine_ls_matrix_type full
_refine_ls_number_parameters 841
_refine_ls_number_reflns 11287
_refine_ls_number_restraints 173
_refine_ls_restrained_S_all 1.073
_refine_ls_R_factor_all 0.0930
_refine_ls_R_factor_gt 0.0540
_refine_ls_shift/su_max 0.001
_refine_ls_shift/su_mean 0.000
_refine_ls_structure_factor_coef Fsqd
_refine_ls_weighting_details 'w=1/[\s^2^(Fo^2^)+(0.0505P)^2^+7.6941P] where P=(Fo^2^+2Fc^2^)/3'
_refine_ls_weighting_scheme calc
_refine_ls_wR_factor_gt 0.1230
_refine_ls_wR_factor_ref 0.1527
_reflns_Friedel_coverage 0.000
_reflns_number_gt 7702
_reflns_number_total 11287
_reflns_threshold_expression 'I > 2\s(I)'
_cod_data_source_file d5dt02830b2.cif
_cod_data_source_block ruaqhs
_cod_depositor_comments 'Adding full bibliography for 7720163--7720169.cif.'
_cod_database_code 7720167
_shelx_shelxl_version_number 2018/3
_chemical_oxdiff_formula 'Ru C N O'
_shelx_space_group_comment
;
The symmetry employed for this shelxl refinement is uniquely defined
by the following loop, which should always be used as a source of
symmetry information in preference to the above space-group names.
They are only intended as comments.
;
_shelx_estimated_absorpt_t_max 0.676
_shelx_estimated_absorpt_t_min 0.244
_olex2_refinement_description
;
1. Fixed Uiso
 At 1.2 times of:
  All C(H) groups, All C(H,H) groups
 At 1.5 times of:
  All C(H,H,H) groups, All O(H) groups
2. Restrained distances
 C92B-C7B = C7B-C91B
 1.5 with sigma of 0.02
 P8S-F12S \\sim P8S-F19A \\sim P8S-F13S \\sim P8S-F2 \\sim P8S-F11S \\sim
P8S-F1 \\sim P8S-F14S \\sim P8S-
 F3 \\sim P8S-F9S \\sim P8S-F10S
 with sigma of 0.01
 C91B-C7B \\sim C8C-C7B \\sim C8B-C7B \\sim C92B-C7B
 with sigma of 0.01
3. Uiso/Uaniso restraints and constraints
P8S \\sim F12S \\sim F13S \\sim F11S \\sim F14S \\sim F1 \\sim F2 \\sim F19A
\\sim F3: within 2A with sigma of 0.01 and sigma for terminal atoms of 0.02
within 2A
Uanis(C91B) \\sim Ueq, Uanis(C8C) \\sim Ueq, Uanis(C8B) \\sim Ueq, Uanis(C92B)
\\sim Ueq: with sigma of 0.01 and sigma for terminal atoms of 0.02
4. Others
 Sof(F1)=Sof(F2)=Sof(F19A)=Sof(F3)=1-FVAR(1)
 Sof(F12S)=Sof(F13S)=Sof(F11S)=Sof(F14S)=FVAR(1)
 Sof(H7B)=Sof(C92B)=Sof(H92A)=Sof(H92B)=Sof(H92C)=Sof(C8C)=Sof(H8CA)=Sof(H8CB)=
 Sof(H8CC)=1-FVAR(2)
 Sof(H7BA)=Sof(C8B)=Sof(H8BA)=Sof(H8BB)=Sof(H8BC)=Sof(C91B)=Sof(H91A)=
 Sof(H91B)=Sof(H91C)=FVAR(2)
5.a Ternary CH refined with riding coordinates:
 C7A(H7A), C7B(H7BA), C7B(H7B)
5.b Aromatic/amide H refined with riding coordinates:
 C18A(H18A), C6A(H6A), C18B(H18B), C21A(H21A), C21B(H21B), C23B(H23B),
 C2B(H2B), C23A(H23A), C5A(H5A), C2A(H2A), C28B(H28B), C27B(H27B), C28A(H28A),
 C26B(H26B), C13B(H13B), C6B(H6B), C25B(H25B), C27A(H27A), C16B(H16B), C3B(H3B),
  C5B(H5B), C26A(H26A), C3A(H3A), C13A(H13A), C25A(H25A), C14B(H14B),
 C16A(H16A), C14A(H14A), C15B(H15B), C15A(H15A)
5.c Idealised Me refined as rotating group:
 C8A(H8AA,H8AB,H8AC), C10A(H10D,H10E,H10F), C10B(H10A,H10B,H10C), C9A(H9AA,
 H9AB,H9AC), C8B(H8BA,H8BB,H8BC), C91B(H91A,H91B,H91C), C92B(H92A,H92B,H92C),
 C8C(H8CA,H8CB,H8CC)
5.d Idealised tetrahedral OH refined as rotating group:
 O11A(H11A), O11B(H11B)
;
_olex2_submission_special_instructions 'No special instructions were received'
_oxdiff_exptl_absorpt_empirical_details
;
Empirical correction (ABSPACK) includes:
- Absorption correction using spherical harmonics
- Frame scaling
;
_oxdiff_exptl_absorpt_empirical_full_max 1.480
_oxdiff_exptl_absorpt_empirical_full_min 0.666

loop_
_space_group_symop_operation_xyz
'x, y, z'
'-x, -y, -z'

loop_
_atom_site_label
_atom_site_type_symbol
_atom_site_fract_x
_atom_site_fract_y
_atom_site_fract_z
_atom_site_U_iso_or_equiv
_atom_site_adp_type
_atom_site_occupancy
_atom_site_site_symmetry_order
_atom_site_calc_flag
_atom_site_refinement_flags_posn
_atom_site_refinement_flags_adp
_atom_site_refinement_flags_occupancy
_atom_site_disorder_assembly
_atom_site_disorder_group
Ru1 Ru 0.28327(3) 1.01079(4) 0.24844(3) 0.04312(13) Uani 1 1 d . . . . .
Ru2 Ru 0.79595(3) 0.47689(4) 0.24819(3) 0.04509(13) Uani 1 1 d . . . . .
Cl03 Cl 0.75491(13) 0.64553(12) 0.15205(11) 0.0610(4) Uani 1 1 d . . . . .
Cl04 Cl 0.22764(13) 1.17836(13) 0.15266(10) 0.0610(4) Uani 1 1 d . . . . .
P1S P 0.72111(14) 0.12267(14) 0.26884(12) 0.0592(4) Uani 1 1 d . . . . .
N20B N 0.6397(3) 0.5146(3) 0.2926(3) 0.0423(10) Uani 1 1 d . . . . .
N30B N 0.6570(3) 0.3897(4) 0.0816(3) 0.0446(11) Uani 1 1 d . . . . .
N32B N 0.7467(3) 0.4320(4) 0.1547(3) 0.0443(11) Uani 1 1 d . . . . .
N30A N 0.1538(3) 0.9049(4) 0.0878(3) 0.0466(11) Uani 1 1 d . . . . .
N19A N 0.0934(4) 1.0885(4) 0.3623(3) 0.0464(11) Uani 1 1 d . . . . .
N20A N 0.1267(3) 1.0378(4) 0.2953(3) 0.0449(11) Uani 1 1 d . . . . .
N32A N 0.2372(4) 0.9589(4) 0.1567(3) 0.0468(11) Uani 1 1 d . . . . .
N19B N 0.6090(4) 0.5647(4) 0.3602(3) 0.0493(12) Uani 1 1 d . . . . .
O11A O -0.0037(4) 1.1140(5) 0.5080(3) 0.0778(15) Uani 1 1 d . . . . .
H11A H 0.023811 1.079043 0.474547 0.117 Uiso 1 1 calc R U . . .
O11B O 0.5079(5) 0.5965(5) 0.5034(4) 0.0861(18) Uani 1 1 d . . . . .
H11B H 0.532645 0.563429 0.468148 0.129 Uiso 1 1 calc R U . . .
N33B N 0.8043(4) 0.4039(4) 0.0867(3) 0.0530(12) Uani 1 1 d . . . . .
C31B C 0.6562(4) 0.4239(4) 0.1514(3) 0.0400(12) Uani 1 1 d . . . . .
N34B N 0.7509(4) 0.3780(4) 0.0422(3) 0.0542(13) Uani 1 1 d . . . . .
N33A N 0.2966(4) 0.9315(5) 0.0891(3) 0.0589(14) Uani 1 1 d . . . . .
N34A N 0.2467(4) 0.8987(5) 0.0472(4) 0.0610(15) Uani 1 1 d . . . . .
C31A C 0.1500(4) 0.9423(4) 0.1561(3) 0.0407(12) Uani 1 1 d . . . . .
F3S F 0.6921(4) 0.2214(5) 0.3064(4) 0.1111(19) Uani 1 1 d . . . . .
C22B C 0.5679(4) 0.4424(4) 0.2058(4) 0.0412(12) Uani 1 1 d . . . . .
C22A C 0.0624(4) 0.9571(5) 0.2111(4) 0.0433(12) Uani 1 1 d . . . . .
C18A C 0.1276(4) 1.1646(5) 0.3572(4) 0.0459(13) Uani 1 1 d . . . . .
H18A H 0.170830 1.184626 0.310860 0.055 Uiso 1 1 calc R U . . .
F4S F 0.8024(5) 0.0680(6) 0.3361(4) 0.132(2) Uani 1 1 d . . . . .
F2S F 0.7513(5) 0.0284(5) 0.2301(5) 0.137(3) Uani 1 1 d . . . . .
C1A C 0.4493(4) 0.9669(5) 0.2199(4) 0.0511(15) Uani 1 1 d . . . . .
F7S F 0.6390(5) 0.0811(5) 0.3312(5) 0.135(3) Uani 1 1 d . . . . .
C6A C 0.4219(4) 1.0485(5) 0.2611(4) 0.0508(14) Uani 1 1 d . . . . .
H6A H 0.442051 1.108189 0.235302 0.061 Uiso 1 1 calc R U . . .
C18B C 0.6398(5) 0.6431(5) 0.3529(4) 0.0496(14) Uani 1 1 d . . . . .
H18B H 0.683136 0.662319 0.306373 0.059 Uiso 1 1 calc R U . . .
C21A C 0.0562(4) 1.0047(5) 0.2799(4) 0.0479(14) Uani 1 1 d . . . . .
H21A H -0.002730 1.011878 0.315144 0.057 Uiso 1 1 calc R U . . .
C17B C 0.6095(5) 0.7037(5) 0.4148(4) 0.0502(14) Uani 1 1 d . . . . .
F5S F 0.6409(6) 0.1816(5) 0.2021(4) 0.143(3) Uani 1 1 d . . . . .
C29B C 0.5736(5) 0.3723(5) 0.0568(4) 0.0483(14) Uani 1 1 d . . . . .
C29A C 0.0740(5) 0.8786(5) 0.0652(4) 0.0524(15) Uani 1 1 d . . . . .
C21B C 0.5649(4) 0.4886(4) 0.2753(4) 0.0457(13) Uani 1 1 d . . . . .
H21B H 0.505351 0.500121 0.309325 0.055 Uiso 1 1 calc R U . . .
F6S F 0.8051(6) 0.1673(6) 0.2090(4) 0.146(3) Uani 1 1 d . . . . .
C23B C 0.4854(5) 0.4242(5) 0.1850(4) 0.0515(14) Uani 1 1 d . . . . .
H23B H 0.426553 0.434552 0.220101 0.062 Uiso 1 1 calc R U . . .
C17A C 0.0998(5) 1.2209(5) 0.4228(4) 0.0538(15) Uani 1 1 d . . . . .
C2B C 0.9415(5) 0.3653(5) 0.2413(5) 0.0591(17) Uani 1 1 d . . . . .
H2B H 0.969264 0.330551 0.199344 0.071 Uiso 1 1 calc R U . . .
C23A C -0.0162(4) 0.9289(5) 0.1935(4) 0.0549(16) Uani 1 1 d . . . . .
H23A H -0.074203 0.934751 0.229907 0.066 Uiso 1 1 calc R U . . .
C24B C 0.4854(5) 0.3899(5) 0.1111(4) 0.0534(15) Uani 1 1 d . . . . .
C5A C 0.3649(5) 1.0410(6) 0.3403(4) 0.0589(17) Uani 1 1 d . . . . .
H5A H 0.347141 1.096263 0.364856 0.071 Uiso 1 1 calc R U . . .
C2A C 0.4142(5) 0.8793(5) 0.2617(5) 0.0594(17) Uani 1 1 d . . . . .
H2A H 0.428448 0.825894 0.235332 0.071 Uiso 1 1 calc R U . . .
C28B C 0.5764(6) 0.3424(5) -0.0178(4) 0.0604(17) Uani 1 1 d . . . . .
H28B H 0.635415 0.331302 -0.052620 0.072 Uiso 1 1 calc R U . . .
C1B C 0.9603(5) 0.4597(6) 0.2337(5) 0.0654(19) Uani 1 1 d . . . . .
C24A C -0.0130(5) 0.8902(5) 0.1206(4) 0.0548(15) Uani 1 1 d . . . . .
C12B C 0.5446(5) 0.6787(5) 0.4867(4) 0.0564(16) Uani 1 1 d . . . . .
C27B C 0.4893(7) 0.3300(6) -0.0382(5) 0.073(2) Uani 1 1 d . . . . .
H27B H 0.489168 0.310912 -0.088093 0.087 Uiso 1 1 calc R U . . .
C12A C 0.0367(5) 1.1945(6) 0.4939(4) 0.0602(17) Uani 1 1 d . . . . .
C28A C 0.0805(6) 0.8453(6) -0.0079(4) 0.0610(17) Uani 1 1 d . . . . .
H28A H 0.138872 0.838893 -0.043812 0.073 Uiso 1 1 calc R U . . .
C7A C 0.5085(5) 0.9727(6) 0.1359(5) 0.0626(17) Uani 1 1 d . . . . .
H7A H 0.479790 0.939936 0.103602 0.075 Uiso 1 1 calc R U . . .
C26B C 0.4013(6) 0.3452(6) 0.0141(6) 0.076(2) Uani 1 1 d . . . . .
H26B H 0.343354 0.335706 -0.000888 0.091 Uiso 1 1 calc R U . . .
C13B C 0.5151(6) 0.7421(6) 0.5423(5) 0.0662(19) Uani 1 1 d . . . . .
H13B H 0.472190 0.725960 0.589966 0.079 Uiso 1 1 calc R U . . .
C6B C 0.9157(5) 0.5097(6) 0.2986(6) 0.070(2) Uani 1 1 d . . . . .
H6B H 0.925392 0.573428 0.295283 0.084 Uiso 1 1 calc R U . . .
C25B C 0.3992(5) 0.3739(6) 0.0872(5) 0.0672(19) Uani 1 1 d . . . . .
H25B H 0.339846 0.383118 0.121754 0.081 Uiso 1 1 calc R U . . .
C4A C 0.3345(5) 0.9510(6) 0.3825(4) 0.0636(19) Uani 1 1 d . . . . .
C27A C -0.0029(6) 0.8219(6) -0.0252(5) 0.076(2) Uani 1 1 d . . . . .
H27A H -0.000283 0.798432 -0.073259 0.091 Uiso 1 1 calc R U . . .
C16B C 0.6427(6) 0.7916(6) 0.4018(5) 0.0694(19) Uani 1 1 d . . . . .
H16B H 0.686031 0.808774 0.354728 0.083 Uiso 1 1 calc R U . . .
C3B C 0.8812(5) 0.3201(5) 0.3108(5) 0.067(2) Uani 1 1 d . . . . .
H3B H 0.870804 0.256736 0.313945 0.081 Uiso 1 1 calc R U . . .
C5B C 0.8569(6) 0.4657(7) 0.3681(5) 0.077(2) Uani 1 1 d . . . . .
H5B H 0.830340 0.499526 0.410763 0.092 Uiso 1 1 calc R U . . .
C26A C -0.0904(6) 0.8326(7) 0.0276(6) 0.083(2) Uani 1 1 d . . . . .
H26A H -0.146014 0.817301 0.014182 0.099 Uiso 1 1 calc R U . . .
C3A C 0.3581(6) 0.8688(6) 0.3421(5) 0.070(2) Uani 1 1 d . . . . .
H3A H 0.337240 0.809466 0.367816 0.083 Uiso 1 1 calc R U . . .
C4B C 0.8379(6) 0.3709(7) 0.3738(5) 0.069(2) Uani 1 1 d . . . . .
C8A C 0.5029(7) 1.0799(7) 0.0826(5) 0.087(3) Uani 1 1 d . . . . .
H8AA H 0.433581 1.117303 0.074092 0.130 Uiso 1 1 calc R U . . .
H8AB H 0.538548 1.077322 0.028253 0.130 Uiso 1 1 calc R U . . .
H8AC H 0.532928 1.113860 0.111098 0.130 Uiso 1 1 calc R U . . .
C13A C 0.0113(7) 1.2535(7) 0.5543(5) 0.081(2) Uani 1 1 d . . . . .
H13A H -0.030366 1.236207 0.602653 0.097 Uiso 1 1 calc R U . . .
C25A C -0.0956(6) 0.8658(7) 0.0999(5) 0.076(2) Uani 1 1 d . . . . .
H25A H -0.154433 0.872080 0.135193 0.091 Uiso 1 1 calc R U . . .
C14B C 0.5490(6) 0.8286(6) 0.5272(5) 0.072(2) Uani 1 1 d . . . . .
H14B H 0.528549 0.870435 0.564775 0.086 Uiso 1 1 calc R U . . .
C16A C 0.1378(6) 1.3059(6) 0.4124(5) 0.0682(19) Uani 1 1 d . . . . .
H16A H 0.180591 1.323807 0.365034 0.082 Uiso 1 1 calc R U . . .
C10A C 0.2739(6) 0.9422(8) 0.4670(5) 0.087(3) Uani 1 1 d . . . . .
H10D H 0.241692 1.009839 0.474604 0.131 Uiso 1 1 calc R U . . .
H10E H 0.317895 0.903716 0.512321 0.131 Uiso 1 1 calc R U . . .
H10F H 0.223633 0.907566 0.467801 0.131 Uiso 1 1 calc R U . . .
C14A C 0.0492(7) 1.3366(8) 0.5406(6) 0.091(3) Uani 1 1 d . . . . .
H14A H 0.031247 1.376390 0.579683 0.110 Uiso 1 1 calc R U . . .
C7B C 1.0241(6) 0.5081(8) 0.1606(7) 0.101(3) Uani 1 1 d D . . . .
H7BA H 0.998268 0.582088 0.155886 0.122 Uiso 0.640(18) 1 calc R U P A 2
H7B H 0.993401 0.505831 0.111122 0.122 Uiso 0.360(18) 1 calc R U P A 1
C10B C 0.7688(7) 0.3257(8) 0.4448(5) 0.103(3) Uani 1 1 d . . . . .
H10A H 0.718850 0.380323 0.463104 0.155 Uiso 1 1 calc R U . . .
H10B H 0.807657 0.281497 0.491970 0.155 Uiso 1 1 calc R U . . .
H10C H 0.736027 0.286560 0.424125 0.155 Uiso 1 1 calc R U . . .
C15B C 0.6123(7) 0.8537(6) 0.4575(6) 0.079(2) Uani 1 1 d . . . . .
H15B H 0.634860 0.912230 0.447798 0.095 Uiso 1 1 calc R U . . .
C15A C 0.1122(7) 1.3630(7) 0.4715(7) 0.091(3) Uani 1 1 d . . . . .
H15A H 0.137710 1.419220 0.464401 0.109 Uiso 1 1 calc R U . . .
C9A C 0.6163(6) 0.9101(8) 0.1494(6) 0.099(3) Uani 1 1 d . . . . .
H9AA H 0.648588 0.942332 0.177781 0.149 Uiso 1 1 calc R U . . .
H9AB H 0.651608 0.906036 0.095230 0.149 Uiso 1 1 calc R U . . .
H9AC H 0.617458 0.841947 0.183948 0.149 Uiso 1 1 calc R U . . .
C8B C 1.1296(9) 0.4821(17) 0.1857(13) 0.113(7) Uani 0.640(18) 1 d D U P A 2
H8BA H 1.129472 0.505532 0.235340 0.169 Uiso 0.640(18) 1 calc R U P A 2
H8BB H 1.169175 0.515148 0.139661 0.169 Uiso 0.640(18) 1 calc R U P A 2
H8BC H 1.158009 0.408845 0.198428 0.169 Uiso 0.640(18) 1 calc R U P A 2
C91B C 1.0166(16) 0.4988(19) 0.0747(10) 0.157(9) Uani 0.640(18) 1 d D U P A 2
H91A H 1.043722 0.428150 0.073032 0.236 Uiso 0.640(18) 1 calc R U P A 2
H91B H 1.053940 0.540521 0.033675 0.236 Uiso 0.640(18) 1 calc R U P A 2
H91C H 0.947053 0.521578 0.061264 0.236 Uiso 0.640(18) 1 calc R U P A 2
C92B C 1.015(2) 0.6191(12) 0.144(2) 0.134(13) Uani 0.360(18) 1 d D U P A 1
H92A H 0.965188 0.657410 0.102891 0.202 Uiso 0.360(18) 1 calc R U P A 1
H92B H 1.078972 0.632165 0.121020 0.202 Uiso 0.360(18) 1 calc R U P A 1
H92C H 0.995474 0.640013 0.195734 0.202 Uiso 0.360(18) 1 calc R U P A 1
P8S P 0.25033(17) 0.64398(18) 0.29310(18) 0.0885(7) Uani 1 1 d D U . . .
F10S F 0.2082(5) 0.7489(4) 0.3206(5) 0.134(2) Uani 1 1 d D . . . .
F9S F 0.2912(6) 0.5389(5) 0.2711(7) 0.198(5) Uani 1 1 d D . . . .
F12S F 0.1980(12) 0.5940(9) 0.3805(8) 0.135(5) Uani 0.544(9) 1 d D U P B 1
F13S F 0.3486(8) 0.6285(11) 0.3387(10) 0.124(4) Uani 0.544(9) 1 d D U P B 1
F11S F 0.3039(13) 0.7098(11) 0.2156(8) 0.141(5) Uani 0.544(9) 1 d D U P B 1
F14S F 0.1490(9) 0.6810(13) 0.2478(12) 0.137(4) Uani 0.544(9) 1 d D U P B 1
F1 F 0.2100(16) 0.6931(14) 0.2009(7) 0.143(5) Uani 0.456(9) 1 d D U P B 2
F2 F 0.3557(8) 0.6613(13) 0.2509(13) 0.131(5) Uani 0.456(9) 1 d D U P B 2
F19A F 0.2997(18) 0.5912(16) 0.3807(9) 0.169(6) Uani 0.456(9) 1 d D U P B 2
F3 F 0.1483(8) 0.6122(12) 0.3214(13) 0.116(4) Uani 0.456(9) 1 d D U P B 2
C8C C 1.1256(16) 0.437(2) 0.154(2) 0.111(11) Uani 0.360(18) 1 d D U P A 1
H8CA H 1.150007 0.404973 0.210335 0.167 Uiso 0.360(18) 1 calc R U P A 1
H8CB H 1.170847 0.474223 0.119613 0.167 Uiso 0.360(18) 1 calc R U P A 1
H8CC H 1.121611 0.384426 0.128861 0.167 Uiso 0.360(18) 1 calc R U P A 1

loop_
_atom_site_aniso_label
_atom_site_aniso_U_11
_atom_site_aniso_U_22
_atom_site_aniso_U_33
_atom_site_aniso_U_23
_atom_site_aniso_U_13
_atom_site_aniso_U_12
Ru1 0.0407(2) 0.0525(3) 0.0400(2) -0.01620(19) -0.00180(17) -0.01441(18)
Ru2 0.0423(2) 0.0497(3) 0.0461(3) -0.01540(19) -0.00115(19) -0.01431(19)
Cl03 0.0711(10) 0.0534(9) 0.0555(9) -0.0071(7) -0.0013(7) -0.0201(7)
Cl04 0.0690(10) 0.0615(10) 0.0485(8) -0.0033(7) -0.0097(7) -0.0194(7)
P1S 0.0610(10) 0.0566(10) 0.0552(10) -0.0125(8) 0.0023(8) -0.0133(8)
N20B 0.040(2) 0.039(2) 0.048(3) -0.015(2) 0.005(2) -0.0101(19)
N30B 0.044(3) 0.048(3) 0.042(3) -0.014(2) 0.000(2) -0.012(2)
N32B 0.043(3) 0.052(3) 0.041(3) -0.017(2) 0.003(2) -0.014(2)
N30A 0.040(2) 0.060(3) 0.048(3) -0.026(2) 0.003(2) -0.016(2)
N19A 0.047(3) 0.054(3) 0.043(3) -0.024(2) -0.001(2) -0.011(2)
N20A 0.037(2) 0.048(3) 0.051(3) -0.023(2) 0.001(2) -0.006(2)
N32A 0.043(3) 0.068(3) 0.038(3) -0.026(2) 0.005(2) -0.019(2)
N19B 0.052(3) 0.052(3) 0.051(3) -0.023(2) 0.005(2) -0.017(2)
O11A 0.087(4) 0.092(4) 0.064(3) -0.040(3) 0.024(3) -0.032(3)
O11B 0.115(5) 0.092(4) 0.076(4) -0.048(3) 0.045(3) -0.062(4)
N33B 0.046(3) 0.068(3) 0.053(3) -0.027(3) 0.015(2) -0.024(2)
C31B 0.039(3) 0.041(3) 0.040(3) -0.011(2) -0.002(2) -0.010(2)
N34B 0.049(3) 0.071(4) 0.050(3) -0.026(3) 0.007(2) -0.022(2)
N33A 0.042(3) 0.097(4) 0.056(3) -0.042(3) 0.011(2) -0.030(3)
N34A 0.045(3) 0.096(4) 0.057(3) -0.042(3) 0.012(2) -0.027(3)
C31A 0.038(3) 0.050(3) 0.039(3) -0.018(2) -0.002(2) -0.013(2)
F3S 0.106(4) 0.107(4) 0.137(5) -0.072(4) 0.004(4) -0.021(3)
C22B 0.033(3) 0.042(3) 0.048(3) -0.011(2) -0.002(2) -0.010(2)
C22A 0.036(3) 0.052(3) 0.047(3) -0.019(3) 0.002(2) -0.015(2)
C18A 0.046(3) 0.053(3) 0.044(3) -0.022(3) -0.004(2) -0.011(3)
F4S 0.096(4) 0.164(6) 0.103(5) -0.015(4) -0.034(3) 0.008(4)
F2S 0.106(4) 0.115(5) 0.219(8) -0.115(5) -0.023(5) 0.003(4)
C1A 0.029(3) 0.066(4) 0.058(4) -0.021(3) -0.001(2) -0.008(3)
F7S 0.102(4) 0.112(5) 0.172(7) -0.010(4) 0.039(4) -0.046(4)
C6A 0.036(3) 0.061(4) 0.067(4) -0.022(3) -0.006(3) -0.025(3)
C18B 0.055(3) 0.054(4) 0.044(3) -0.018(3) 0.001(3) -0.018(3)
C21A 0.038(3) 0.064(4) 0.045(3) -0.024(3) 0.008(2) -0.014(3)
C17B 0.053(3) 0.051(3) 0.052(4) -0.020(3) -0.008(3) -0.012(3)
F5S 0.173(7) 0.114(5) 0.130(5) -0.020(4) -0.088(5) 0.007(4)
C29B 0.055(3) 0.045(3) 0.048(3) -0.012(3) -0.013(3) -0.014(3)
C29A 0.046(3) 0.061(4) 0.060(4) -0.026(3) -0.010(3) -0.015(3)
C21B 0.036(3) 0.050(3) 0.051(3) -0.022(3) 0.006(2) -0.008(2)
F6S 0.178(7) 0.184(7) 0.108(5) -0.060(5) 0.068(5) -0.111(6)
C23B 0.044(3) 0.054(4) 0.055(4) -0.015(3) 0.003(3) -0.012(3)
C17A 0.052(3) 0.059(4) 0.053(4) -0.028(3) -0.010(3) -0.004(3)
C2B 0.041(3) 0.061(4) 0.070(4) -0.020(3) -0.008(3) 0.001(3)
C23A 0.036(3) 0.078(4) 0.060(4) -0.032(3) 0.004(3) -0.020(3)
C24B 0.051(3) 0.048(3) 0.061(4) -0.012(3) -0.014(3) -0.008(3)
C5A 0.058(4) 0.071(4) 0.060(4) -0.029(3) -0.017(3) -0.019(3)
C2A 0.051(4) 0.058(4) 0.073(5) -0.029(3) -0.011(3) -0.004(3)
C28B 0.076(5) 0.058(4) 0.052(4) -0.015(3) -0.012(3) -0.020(3)
C1B 0.036(3) 0.072(5) 0.087(5) -0.011(4) -0.004(3) -0.021(3)
C24A 0.043(3) 0.072(4) 0.062(4) -0.032(3) -0.005(3) -0.018(3)
C12B 0.058(4) 0.061(4) 0.056(4) -0.028(3) 0.001(3) -0.014(3)
C27B 0.103(6) 0.064(5) 0.060(4) -0.012(3) -0.032(4) -0.026(4)
C12A 0.056(4) 0.072(5) 0.056(4) -0.031(3) -0.006(3) -0.007(3)
C28A 0.067(4) 0.072(4) 0.057(4) -0.034(3) 0.000(3) -0.024(3)
C7A 0.047(3) 0.079(5) 0.070(5) -0.034(4) 0.006(3) -0.018(3)
C26B 0.078(5) 0.068(5) 0.087(6) -0.014(4) -0.039(5) -0.020(4)
C13B 0.063(4) 0.078(5) 0.069(5) -0.040(4) 0.002(3) -0.019(4)
C6B 0.048(4) 0.073(5) 0.104(6) -0.034(4) -0.025(4) -0.020(3)
C25B 0.052(4) 0.069(5) 0.084(5) -0.019(4) -0.020(4) -0.015(3)
C4A 0.048(3) 0.093(5) 0.039(3) -0.010(3) -0.014(3) -0.004(3)
C27A 0.085(5) 0.088(6) 0.077(5) -0.044(4) -0.015(4) -0.028(4)
C16B 0.083(5) 0.067(5) 0.069(5) -0.024(4) 0.001(4) -0.033(4)
C3B 0.063(4) 0.042(3) 0.093(6) -0.005(3) -0.039(4) -0.003(3)
C5B 0.057(4) 0.118(7) 0.068(5) -0.053(5) -0.027(4) -0.006(4)
C26A 0.072(5) 0.115(7) 0.091(6) -0.056(5) -0.013(4) -0.038(5)
C3A 0.071(5) 0.068(5) 0.054(4) -0.003(3) -0.014(3) -0.001(4)
C4B 0.062(4) 0.092(6) 0.049(4) -0.010(4) -0.020(3) -0.017(4)
C8A 0.077(5) 0.107(7) 0.062(5) -0.015(4) 0.019(4) -0.021(5)
C13A 0.080(5) 0.104(7) 0.063(5) -0.048(5) 0.000(4) -0.009(5)
C25A 0.054(4) 0.109(6) 0.085(6) -0.048(5) -0.001(4) -0.032(4)
C14B 0.064(4) 0.083(5) 0.082(5) -0.049(4) -0.012(4) -0.009(4)
C16A 0.069(4) 0.076(5) 0.073(5) -0.037(4) -0.008(4) -0.021(4)
C10A 0.073(5) 0.121(7) 0.044(4) -0.003(4) -0.007(4) -0.007(5)
C14A 0.096(6) 0.105(7) 0.095(7) -0.073(6) -0.015(5) -0.010(5)
C7B 0.060(5) 0.097(7) 0.129(9) -0.003(6) 0.011(5) -0.026(5)
C10B 0.092(6) 0.129(8) 0.060(5) 0.015(5) -0.012(5) -0.022(6)
C15B 0.094(6) 0.066(5) 0.096(6) -0.036(4) -0.012(5) -0.031(4)
C15A 0.098(7) 0.093(6) 0.107(7) -0.064(6) -0.015(6) -0.022(5)
C9A 0.053(4) 0.115(8) 0.109(7) -0.037(6) 0.016(5) 0.006(5)
C8B 0.062(8) 0.135(14) 0.144(14) -0.039(11) 0.024(9) -0.042(8)
C91B 0.131(14) 0.224(18) 0.124(15) -0.016(13) 0.019(11) -0.101(13)
C92B 0.105(17) 0.109(18) 0.17(2) 0.010(14) 0.011(15) -0.048(14)
P8S 0.0705(13) 0.0750(14) 0.1076(18) -0.0265(12) 0.0082(12) -0.0046(11)
F10S 0.107(4) 0.106(4) 0.200(7) -0.075(5) 0.010(4) -0.019(4)
F9S 0.127(6) 0.135(6) 0.355(13) -0.162(8) 0.064(7) -0.012(5)
F12S 0.121(8) 0.092(7) 0.160(9) -0.018(7) 0.043(8) -0.019(6)
F13S 0.075(6) 0.123(8) 0.156(9) -0.030(7) -0.022(7) -0.001(6)
F11S 0.134(9) 0.146(9) 0.110(8) -0.010(7) 0.025(7) -0.025(8)
F14S 0.107(8) 0.143(8) 0.162(10) -0.062(8) -0.027(7) -0.004(7)
F1 0.136(10) 0.154(9) 0.117(9) -0.005(8) -0.019(8) -0.030(9)
F2 0.094(8) 0.119(9) 0.152(10) -0.021(8) 0.011(8) -0.010(7)
F19A 0.156(10) 0.154(10) 0.159(10) -0.006(9) -0.023(10) -0.013(10)
F3 0.096(8) 0.109(8) 0.137(10) -0.041(7) 0.046(7) -0.032(7)
C8C 0.079(15) 0.106(17) 0.118(18) -0.014(14) 0.035(13) -0.012(13)

loop_
_atom_type_symbol
_atom_type_description
_atom_type_scat_dispersion_real
_atom_type_scat_dispersion_imag
_atom_type_scat_source
C C 0.0181 0.0091 'International Tables Vol C Tables 4.2.6.8 and 6.1.1.4'
H H 0.0000 0.0000 'International Tables Vol C Tables 4.2.6.8 and 6.1.1.4'
Cl Cl 0.3639 0.7018 'International Tables Vol C Tables 4.2.6.8 and 6.1.1.4'
F F 0.0727 0.0534 'International Tables Vol C Tables 4.2.6.8 and 6.1.1.4'
N N 0.0311 0.0180 'International Tables Vol C Tables 4.2.6.8 and 6.1.1.4'
O O 0.0492 0.0322 'International Tables Vol C Tables 4.2.6.8 and 6.1.1.4'
P P 0.2955 0.4335 'International Tables Vol C Tables 4.2.6.8 and 6.1.1.4'
Ru Ru 0.0552 3.2960 'International Tables Vol C Tables 4.2.6.8 and 6.1.1.4'

loop_
_geom_angle_atom_site_label_1
_geom_angle_atom_site_label_2
_geom_angle_atom_site_label_3
_geom_angle
_geom_angle_site_symmetry_1
_geom_angle_site_symmetry_3
_geom_angle_publ_flag
N20A Ru1 Cl04 84.24(14) . . ?
N20A Ru1 C1A 171.2(2) . . ?
N20A Ru1 C6A 140.7(2) . . ?
N20A Ru1 C5A 106.8(2) . . ?
N20A Ru1 C4A 91.3(2) . . ?
N20A Ru1 C3A 103.0(3) . . ?
N32A Ru1 Cl04 84.57(15) . . ?
N32A Ru1 N20A 84.56(18) . . ?
N32A Ru1 C1A 99.8(2) . . ?
N32A Ru1 C6A 133.3(2) . . ?
N32A Ru1 C5A 167.0(2) . . ?
N32A Ru1 C2A 88.0(2) . . ?
N32A Ru1 C4A 139.6(3) . . ?
N32A Ru1 C3A 104.8(3) . . ?
C1A Ru1 Cl04 103.67(18) . . ?
C1A Ru1 C4A 80.4(2) . . ?
C6A Ru1 Cl04 88.89(18) . . ?
C6A Ru1 C1A 37.6(2) . . ?
C6A Ru1 C5A 37.5(2) . . ?
C6A Ru1 C4A 67.1(3) . . ?
C6A Ru1 C3A 79.9(3) . . ?
C5A Ru1 Cl04 102.4(2) . . ?
C5A Ru1 C1A 68.1(2) . . ?
C5A Ru1 C4A 36.9(3) . . ?
C5A Ru1 C3A 67.1(3) . . ?
C2A Ru1 Cl04 138.2(2) . . ?
C2A Ru1 N20A 135.9(2) . . ?
C2A Ru1 C1A 37.6(3) . . ?
C2A Ru1 C6A 67.2(2) . . ?
C2A Ru1 C5A 79.5(3) . . ?
C2A Ru1 C4A 67.5(3) . . ?
C2A Ru1 C3A 38.0(3) . . ?
C4A Ru1 Cl04 135.1(2) . . ?
C3A Ru1 Cl04 168.5(2) . . ?
C3A Ru1 C1A 68.6(3) . . ?
C3A Ru1 C4A 37.3(3) . . ?
N20B Ru2 Cl03 85.30(13) . . ?
N20B Ru2 C2B 150.9(2) . . ?
N20B Ru2 C1B 162.3(3) . . ?
N20B Ru2 C6B 124.8(3) . . ?
N20B Ru2 C3B 113.7(3) . . ?
N20B Ru2 C5B 96.2(2) . . ?
N20B Ru2 C4B 91.0(2) . . ?
N32B Ru2 Cl03 84.79(14) . . ?
N32B Ru2 N20B 85.21(18) . . ?
N32B Ru2 C2B 90.0(2) . . ?
N32B Ru2 C1B 112.4(3) . . ?
N32B Ru2 C6B 149.5(3) . . ?
N32B Ru2 C3B 94.3(2) . . ?
N32B Ru2 C5B 159.6(3) . . ?
N32B Ru2 C4B 122.5(3) . . ?
C2B Ru2 Cl03 122.9(2) . . ?
C2B Ru2 C1B 37.1(3) . . ?
C2B Ru2 C3B 38.1(3) . . ?
C2B Ru2 C5B 78.9(3) . . ?
C2B Ru2 C4B 67.6(3) . . ?
C1B Ru2 Cl03 94.4(2) . . ?
C6B Ru2 Cl03 91.7(2) . . ?
C6B Ru2 C2B 66.6(3) . . ?
C6B Ru2 C1B 37.6(3) . . ?
C6B Ru2 C3B 79.5(3) . . ?
C6B Ru2 C5B 37.6(3) . . ?
C6B Ru2 C4B 67.9(3) . . ?
C3B Ru2 Cl03 160.9(2) . . ?
C3B Ru2 C1B 68.3(3) . . ?
C3B Ru2 C4B 36.8(3) . . ?
C5B Ru2 Cl03 115.6(3) . . ?
C5B Ru2 C1B 67.9(3) . . ?
C5B Ru2 C3B 66.5(3) . . ?
C5B Ru2 C4B 37.4(3) . . ?
C4B Ru2 Cl03 152.2(2) . . ?
C4B Ru2 C1B 81.0(3) . . ?
F4S P1S F3S 89.0(4) . . ?
F4S P1S F6S 86.7(4) . . ?
F2S P1S F3S 178.2(4) . . ?
F2S P1S F4S 91.3(4) . . ?
F2S P1S F6S 90.1(4) . . ?
F7S P1S F3S 89.4(4) . . ?
F7S P1S F4S 91.8(4) . . ?
F7S P1S F2S 92.3(4) . . ?
F7S P1S F6S 177.2(4) . . ?
F5S P1S F3S 88.8(4) . . ?
F5S P1S F4S 177.5(4) . . ?
F5S P1S F2S 90.8(4) . . ?
F5S P1S F7S 89.4(4) . . ?
F5S P1S F6S 92.0(5) . . ?
F6S P1S F3S 88.2(4) . . ?
N19B N20B Ru2 119.7(3) . . ?
C21B N20B Ru2 130.3(4) . . ?
C21B N20B N19B 109.5(4) . . ?
C31B N30B C29B 124.0(5) . . ?
N34B N30B C31B 108.2(5) . . ?
N34B N30B C29B 127.7(5) . . ?
N33B N32B Ru2 125.6(4) . . ?
C31B N32B Ru2 126.4(4) . . ?
C31B N32B N33B 107.9(5) . . ?
N34A N30A C29A 127.4(5) . . ?
C31A N30A N34A 108.3(5) . . ?
C31A N30A C29A 124.3(5) . . ?
C18A N19A N20A 116.4(5) . . ?
N19A N20A Ru1 119.0(3) . . ?
C21A N20A Ru1 130.2(4) . . ?
C21A N20A N19A 110.2(5) . . ?
N33A N32A Ru1 125.0(4) . . ?
C31A N32A Ru1 126.7(4) . . ?
C31A N32A N33A 108.3(4) . . ?
C18B N19B N20B 116.7(5) . . ?
C12A O11A H11A 109.5 . . ?
C12B O11B H11B 109.5 . . ?
N34B N33B N32B 109.8(5) . . ?
N30B C31B C22B 121.0(5) . . ?
N32B C31B N30B 107.4(5) . . ?
N32B C31B C22B 131.6(5) . . ?
N33B N34B N30B 106.7(5) . . ?
N34A N33A N32A 109.3(5) . . ?
N33A N34A N30A 106.9(5) . . ?
N30A C31A C22A 121.4(5) . . ?
N32A C31A N30A 107.2(5) . . ?
N32A C31A C22A 131.4(5) . . ?
C31B C22B C21B 120.5(5) . . ?
C23B C22B C31B 116.9(5) . . ?
C23B C22B C21B 122.3(5) . . ?
C31A C22A C21A 121.0(5) . . ?
C23A C22A C31A 116.5(5) . . ?
C23A C22A C21A 122.5(5) . . ?
N19A C18A H18A 119.5 . . ?
N19A C18A C17A 120.9(6) . . ?
C17A C18A H18A 119.5 . . ?
C6A C1A Ru1 70.1(3) . . ?
C6A C1A C7A 123.1(6) . . ?
C2A C1A Ru1 68.8(3) . . ?
C2A C1A C6A 116.2(6) . . ?
C2A C1A C7A 120.7(6) . . ?
C7A C1A Ru1 129.8(4) . . ?
Ru1 C6A H6A 129.4 . . ?
C1A C6A Ru1 72.3(3) . . ?
C1A C6A H6A 119.1 . . ?
C5A C6A Ru1 71.7(3) . . ?
C5A C6A C1A 121.8(6) . . ?
C5A C6A H6A 119.1 . . ?
N19B C18B H18B 119.0 . . ?
N19B C18B C17B 121.9(6) . . ?
C17B C18B H18B 119.0 . . ?
N20A C21A C22A 124.2(5) . . ?
N20A C21A H21A 117.9 . . ?
C22A C21A H21A 117.9 . . ?
C12B C17B C18B 121.9(6) . . ?
C16B C17B C18B 119.5(6) . . ?
C16B C17B C12B 118.5(6) . . ?
N30B C29B C24B 115.2(5) . . ?
N30B C29B C28B 122.1(6) . . ?
C28B C29B C24B 122.6(6) . . ?
N30A C29A C24A 115.1(5) . . ?
C28A C29A N30A 121.8(6) . . ?
C28A C29A C24A 123.0(6) . . ?
N20B C21B C22B 124.0(5) . . ?
N20B C21B H21B 118.0 . . ?
C22B C21B H21B 118.0 . . ?
C22B C23B H23B 118.9 . . ?
C22B C23B C24B 122.3(6) . . ?
C24B C23B H23B 118.9 . . ?
C12A C17A C18A 122.5(6) . . ?
C12A C17A C16A 119.3(6) . . ?
C16A C17A C18A 118.2(7) . . ?
Ru2 C2B H2B 129.2 . . ?
C1B C2B Ru2 72.8(4) . . ?
C1B C2B H2B 118.8 . . ?
C1B C2B C3B 122.5(7) . . ?
C3B C2B Ru2 71.8(4) . . ?
C3B C2B H2B 118.8 . . ?
C22A C23A H23A 118.8 . . ?
C22A C23A C24A 122.3(6) . . ?
C24A C23A H23A 118.8 . . ?
C29B C24B C23B 120.5(6) . . ?
C25B C24B C29B 116.6(6) . . ?
C25B C24B C23B 122.9(7) . . ?
Ru1 C5A H5A 128.6 . . ?
C6A C5A Ru1 70.8(3) . . ?
C6A C5A H5A 119.5 . . ?
C4A C5A Ru1 73.3(4) . . ?
C4A C5A C6A 121.0(6) . . ?
C4A C5A H5A 119.5 . . ?
Ru1 C2A H2A 127.4 . . ?
C1A C2A Ru1 73.6(4) . . ?
C1A C2A H2A 118.3 . . ?
C1A C2A C3A 123.4(7) . . ?
C3A C2A Ru1 72.9(4) . . ?
C3A C2A H2A 118.3 . . ?
C29B C28B H28B 121.1 . . ?
C27B C28B C29B 117.8(7) . . ?
C27B C28B H28B 121.1 . . ?
C2B C1B Ru2 70.1(4) . . ?
C2B C1B C6B 116.5(7) . . ?
C2B C1B C7B 122.9(8) . . ?
C6B C1B Ru2 69.8(4) . . ?
C6B C1B C7B 120.5(8) . . ?
C7B C1B Ru2 130.4(6) . . ?
C29A C24A C23A 120.3(5) . . ?
C25A C24A C29A 117.1(6) . . ?
C25A C24A C23A 122.5(6) . . ?
O11B C12B C17B 122.6(6) . . ?
O11B C12B C13B 118.1(7) . . ?
C13B C12B C17B 119.3(7) . . ?
C28B C27B H27B 119.3 . . ?
C28B C27B C26B 121.3(7) . . ?
C26B C27B H27B 119.3 . . ?
O11A C12A C17A 122.6(6) . . ?
O11A C12A C13A 117.7(7) . . ?
C17A C12A C13A 119.7(8) . . ?
C29A C28A H28A 121.3 . . ?
C27A C28A C29A 117.5(7) . . ?
C27A C28A H28A 121.3 . . ?
C1A C7A H7A 106.9 . . ?
C1A C7A C8A 114.4(6) . . ?
C1A C7A C9A 109.8(6) . . ?
C8A C7A H7A 106.9 . . ?
C8A C7A C9A 111.5(7) . . ?
C9A C7A H7A 106.9 . . ?
C27B C26B H26B 119.7 . . ?
C25B C26B C27B 120.6(7) . . ?
C25B C26B H26B 119.7 . . ?
C12B C13B H13B 119.7 . . ?
C14B C13B C12B 120.5(8) . . ?
C14B C13B H13B 119.7 . . ?
Ru2 C6B H6B 128.5 . . ?
C1B C6B Ru2 72.7(4) . . ?
C1B C6B H6B 119.2 . . ?
C5B C6B Ru2 72.0(4) . . ?
C5B C6B C1B 121.7(7) . . ?
C5B C6B H6B 119.2 . . ?
C24B C25B H25B 119.5 . . ?
C26B C25B C24B 121.0(8) . . ?
C26B C25B H25B 119.5 . . ?
C5A C4A Ru1 69.8(4) . . ?
C5A C4A C3A 118.9(7) . . ?
C5A C4A C10A 121.4(8) . . ?
C3A C4A Ru1 69.9(4) . . ?
C3A C4A C10A 119.6(8) . . ?
C10A C4A Ru1 130.2(5) . . ?
C28A C27A H27A 119.3 . . ?
C28A C27A C26A 121.4(7) . . ?
C26A C27A H27A 119.3 . . ?
C17B C16B H16B 119.4 . . ?
C15B C16B C17B 121.3(8) . . ?
C15B C16B H16B 119.4 . . ?
Ru2 C3B H3B 130.4 . . ?
C2B C3B Ru2 70.2(4) . . ?
C2B C3B H3B 120.0 . . ?
C4B C3B Ru2 72.0(4) . . ?
C4B C3B C2B 119.9(7) . . ?
C4B C3B H3B 120.0 . . ?
Ru2 C5B H5B 130.9 . . ?
C6B C5B Ru2 70.4(4) . . ?
C6B C5B H5B 119.6 . . ?
C6B C5B C4B 120.7(7) . . ?
C4B C5B Ru2 71.8(4) . . ?
C4B C5B H5B 119.6 . . ?
C27A C26A H26A 119.8 . . ?
C25A C26A C27A 120.3(7) . . ?
C25A C26A H26A 119.8 . . ?
Ru1 C3A H3A 129.8 . . ?
C2A C3A Ru1 69.1(4) . . ?
C2A C3A C4A 118.7(7) . . ?
C2A C3A H3A 120.6 . . ?
C4A C3A Ru1 72.8(4) . . ?
C4A C3A H3A 120.6 . . ?
C3B C4B Ru2 71.2(4) . . ?
C3B C4B C5B 118.6(7) . . ?
C3B C4B C10B 119.7(8) . . ?
C5B C4B Ru2 70.9(4) . . ?
C5B C4B C10B 121.7(8) . . ?
C10B C4B Ru2 127.5(5) . . ?
C7A C8A H8AA 109.5 . . ?
C7A C8A H8AB 109.5 . . ?
C7A C8A H8AC 109.5 . . ?
H8AA C8A H8AB 109.5 . . ?
H8AA C8A H8AC 109.5 . . ?
H8AB C8A H8AC 109.5 . . ?
C12A C13A H13A 120.6 . . ?
C14A C13A C12A 118.8(8) . . ?
C14A C13A H13A 120.6 . . ?
C24A C25A H25A 119.7 . . ?
C26A C25A C24A 120.6(7) . . ?
C26A C25A H25A 119.7 . . ?
C13B C14B H14B 119.7 . . ?
C15B C14B C13B 120.7(7) . . ?
C15B C14B H14B 119.7 . . ?
C17A C16A H16A 119.7 . . ?
C15A C16A C17A 120.5(8) . . ?
C15A C16A H16A 119.7 . . ?
C4A C10A H10D 109.5 . . ?
C4A C10A H10E 109.5 . . ?
C4A C10A H10F 109.5 . . ?
H10D C10A H10E 109.5 . . ?
H10D C10A H10F 109.5 . . ?
H10E C10A H10F 109.5 . . ?
C13A C14A H14A 118.8 . . ?
C15A C14A C13A 122.3(7) . . ?
C15A C14A H14A 118.8 . . ?
C1B C7B H7BA 104.1 . . ?
C1B C7B H7B 101.7 . . ?
C8B C7B C1B 109.9(11) . . ?
C8B C7B H7BA 104.1 . . ?
C91B C7B C1B 118.6(11) . . ?
C91B C7B H7BA 104.1 . . ?
C91B C7B C8B 114.2(14) . . ?
C92B C7B C1B 118.6(16) . . ?
C92B C7B H7B 101.7 . . ?
C92B C7B C8C 119(2) . . ?
C8C C7B C1B 110.6(15) . . ?
C8C C7B H7B 101.7 . . ?
C4B C10B H10A 109.5 . . ?
C4B C10B H10B 109.5 . . ?
C4B C10B H10C 109.5 . . ?
H10A C10B H10B 109.5 . . ?
H10A C10B H10C 109.5 . . ?
H10B C10B H10C 109.5 . . ?
C16B C15B H15B 120.2 . . ?
C14B C15B C16B 119.7(8) . . ?
C14B C15B H15B 120.2 . . ?
C16A C15A H15A 120.3 . . ?
C14A C15A C16A 119.4(9) . . ?
C14A C15A H15A 120.3 . . ?
C7A C9A H9AA 109.5 . . ?
C7A C9A H9AB 109.5 . . ?
C7A C9A H9AC 109.5 . . ?
H9AA C9A H9AB 109.5 . . ?
H9AA C9A H9AC 109.5 . . ?
H9AB C9A H9AC 109.5 . . ?
C7B C8B H8BA 109.5 . . ?
C7B C8B H8BB 109.5 . . ?
C7B C8B H8BC 109.5 . . ?
H8BA C8B H8BB 109.5 . . ?
H8BA C8B H8BC 109.5 . . ?
H8BB C8B H8BC 109.5 . . ?
C7B C91B H91A 109.5 . . ?
C7B C91B H91B 109.5 . . ?
C7B C91B H91C 109.5 . . ?
H91A C91B H91B 109.5 . . ?
H91A C91B H91C 109.5 . . ?
H91B C91B H91C 109.5 . . ?
C7B C92B H92A 109.5 . . ?
C7B C92B H92B 109.5 . . ?
C7B C92B H92C 109.5 . . ?
H92A C92B H92B 109.5 . . ?
H92A C92B H92C 109.5 . . ?
H92B C92B H92C 109.5 . . ?
F9S P8S F10S 177.1(6) . . ?
F9S P8S F12S 91.7(6) . . ?
F9S P8S F13S 92.5(6) . . ?
F9S P8S F11S 98.4(7) . . ?
F9S P8S F14S 97.8(7) . . ?
F9S P8S F1 89.1(9) . . ?
F9S P8S F2 83.9(7) . . ?
F9S P8S F19A 87.7(9) . . ?
F9S P8S F3 85.5(6) . . ?
F12S P8S F10S 85.7(6) . . ?
F13S P8S F10S 86.4(6) . . ?
F13S P8S F12S 91.1(9) . . ?
F11S P8S F10S 84.1(7) . . ?
F11S P8S F12S 168.5(9) . . ?
F11S P8S F13S 83.0(8) . . ?
F14S P8S F10S 83.5(6) . . ?
F14S P8S F12S 91.6(9) . . ?
F14S P8S F13S 169.3(8) . . ?
F14S P8S F11S 92.5(9) . . ?
F1 P8S F10S 93.5(8) . . ?
F1 P8S F2 86.6(10) . . ?
F1 P8S F3 87.2(10) . . ?
F2 P8S F10S 97.4(7) . . ?
F19A P8S F10S 89.8(9) . . ?
F19A P8S F1 174.9(12) . . ?
F19A P8S F2 89.1(11) . . ?
F19A P8S F3 96.5(11) . . ?
F3 P8S F10S 93.4(6) . . ?
F3 P8S F2 167.8(9) . . ?
C7B C8C H8CA 109.5 . . ?
C7B C8C H8CB 109.5 . . ?
C7B C8C H8CC 109.5 . . ?
H8CA C8C H8CB 109.5 . . ?
H8CA C8C H8CC 109.5 . . ?
H8CB C8C H8CC 109.5 . . ?

loop_
_geom_bond_atom_site_label_1
_geom_bond_atom_site_label_2
_geom_bond_distance
_geom_bond_site_symmetry_2
_geom_bond_publ_flag
Ru1 Cl04 2.4017(16) . ?
Ru1 N20A 2.163(5) . ?
Ru1 N32A 2.092(5) . ?
Ru1 C1A 2.224(5) . ?
Ru1 C6A 2.195(5) . ?
Ru1 C5A 2.205(6) . ?
Ru1 C2A 2.163(6) . ?
Ru1 C4A 2.252(6) . ?
Ru1 C3A 2.213(7) . ?
Ru2 Cl03 2.3982(16) . ?
Ru2 N20B 2.150(4) . ?
Ru2 N32B 2.077(5) . ?
Ru2 C2B 2.176(6) . ?
Ru2 C1B 2.211(6) . ?
Ru2 C6B 2.174(6) . ?
Ru2 C3B 2.197(6) . ?
Ru2 C5B 2.195(6) . ?
Ru2 C4B 2.207(7) . ?
P1S F3S 1.599(5) . ?
P1S F4S 1.561(6) . ?
P1S F2S 1.554(5) . ?
P1S F7S 1.553(6) . ?
P1S F5S 1.552(6) . ?
P1S F6S 1.573(6) . ?
N20B N19B 1.429(6) . ?
N20B C21B 1.289(7) . ?
N30B C31B 1.359(7) . ?
N30B N34B 1.358(7) . ?
N30B C29B 1.387(8) . ?
N32B N33B 1.362(6) . ?
N32B C31B 1.306(7) . ?
N30A N34A 1.358(7) . ?
N30A C31A 1.354(7) . ?
N30A C29A 1.393(8) . ?
N19A N20A 1.427(6) . ?
N19A C18A 1.270(8) . ?
N20A C21A 1.283(8) . ?
N32A N33A 1.362(6) . ?
N32A C31A 1.302(7) . ?
N19B C18B 1.266(8) . ?
O11A H11A 0.8200 . ?
O11A C12A 1.356(9) . ?
O11B H11B 0.8200 . ?
O11B C12B 1.341(9) . ?
N33B N34B 1.296(7) . ?
C31B C22B 1.415(8) . ?
N33A N34A 1.293(7) . ?
C31A C22A 1.409(8) . ?
C22B C21B 1.454(8) . ?
C22B C23B 1.354(8) . ?
C22A C21A 1.448(8) . ?
C22A C23A 1.359(8) . ?
C18A H18A 0.9300 . ?
C18A C17A 1.458(8) . ?
C1A C6A 1.424(9) . ?
C1A C2A 1.415(10) . ?
C1A C7A 1.495(9) . ?
C6A H6A 0.9300 . ?
C6A C5A 1.415(9) . ?
C18B H18B 0.9300 . ?
C18B C17B 1.447(8) . ?
C21A H21A 0.9300 . ?
C17B C12B 1.406(9) . ?
C17B C16B 1.394(10) . ?
C29B C24B 1.413(9) . ?
C29B C28B 1.394(9) . ?
C29A C24A 1.403(9) . ?
C29A C28A 1.389(9) . ?
C21B H21B 0.9300 . ?
C23B H23B 0.9300 . ?
C23B C24B 1.425(9) . ?
C17A C12A 1.386(10) . ?
C17A C16A 1.402(10) . ?
C2B H2B 0.9300 . ?
C2B C1B 1.397(10) . ?
C2B C3B 1.426(11) . ?
C23A H23A 0.9300 . ?
C23A C24A 1.437(9) . ?
C24B C25B 1.409(9) . ?
C5A H5A 0.9300 . ?
C5A C4A 1.410(11) . ?
C2A H2A 0.9300 . ?
C2A C3A 1.426(10) . ?
C28B H28B 0.9300 . ?
C28B C27B 1.372(10) . ?
C1B C6B 1.412(11) . ?
C1B C7B 1.508(12) . ?
C24A C25A 1.401(9) . ?
C12B C13B 1.392(9) . ?
C27B H27B 0.9300 . ?
C27B C26B 1.390(12) . ?
C12A C13A 1.411(10) . ?
C28A H28A 0.9300 . ?
C28A C27A 1.379(10) . ?
C7A H7A 0.9800 . ?
C7A C8A 1.496(11) . ?
C7A C9A 1.509(10) . ?
C26B H26B 0.9300 . ?
C26B C25B 1.362(11) . ?
C13B H13B 0.9300 . ?
C13B C14B 1.377(11) . ?
C6B H6B 0.9300 . ?
C6B C5B 1.407(12) . ?
C25B H25B 0.9300 . ?
C4A C3A 1.427(11) . ?
C4A C10A 1.508(10) . ?
C27A H27A 0.9300 . ?
C27A C26A 1.386(12) . ?
C16B H16B 0.9300 . ?
C16B C15B 1.379(11) . ?
C3B H3B 0.9300 . ?
C3B C4B 1.390(11) . ?
C5B H5B 0.9300 . ?
C5B C4B 1.409(12) . ?
C26A H26A 0.9300 . ?
C26A C25A 1.377(10) . ?
C3A H3A 0.9300 . ?
C4B C10B 1.517(12) . ?
C8A H8AA 0.9600 . ?
C8A H8AB 0.9600 . ?
C8A H8AC 0.9600 . ?
C13A H13A 0.9300 . ?
C13A C14A 1.368(13) . ?
C25A H25A 0.9300 . ?
C14B H14B 0.9300 . ?
C14B C15B 1.368(12) . ?
C16A H16A 0.9300 . ?
C16A C15A 1.374(10) . ?
C10A H10D 0.9600 . ?
C10A H10E 0.9600 . ?
C10A H10F 0.9600 . ?
C14A H14A 0.9300 . ?
C14A C15A 1.363(14) . ?
C7B H7BA 0.9800 . ?
C7B H7B 0.9800 . ?
C7B C8B 1.490(10) . ?
C7B C91B 1.471(10) . ?
C7B C92B 1.476(10) . ?
C7B C8C 1.481(11) . ?
C10B H10A 0.9600 . ?
C10B H10B 0.9600 . ?
C10B H10C 0.9600 . ?
C15B H15B 0.9300 . ?
C15A H15A 0.9300 . ?
C9A H9AA 0.9600 . ?
C9A H9AB 0.9600 . ?
C9A H9AC 0.9600 . ?
C8B H8BA 0.9600 . ?
C8B H8BB 0.9600 . ?
C8B H8BC 0.9600 . ?
C91B H91A 0.9600 . ?
C91B H91B 0.9600 . ?
C91B H91C 0.9600 . ?
C92B H92A 0.9600 . ?
C92B H92B 0.9600 . ?
C92B H92C 0.9600 . ?
P8S F10S 1.588(5) . ?
P8S F9S 1.546(5) . ?
P8S F12S 1.582(7) . ?
P8S F13S 1.578(7) . ?
P8S F11S 1.578(7) . ?
P8S F14S 1.565(7) . ?
P8S F1 1.577(7) . ?
P8S F2 1.584(7) . ?
P8S F19A 1.565(8) . ?
P8S F3 1.580(7) . ?
C8C H8CA 0.9600 . ?
C8C H8CB 0.9600 . ?
C8C H8CC 0.9600 . ?

loop_
_geom_torsion_atom_site_label_1
_geom_torsion_atom_site_label_2
_geom_torsion_atom_site_label_3
_geom_torsion_atom_site_label_4
_geom_torsion
_geom_torsion_site_symmetry_1
_geom_torsion_site_symmetry_2
_geom_torsion_site_symmetry_3
_geom_torsion_site_symmetry_4
_geom_torsion_publ_flag
Ru1 N20A C21A C22A -13.8(9) . . . . ?
Ru1 N32A N33A N34A 177.1(5) . . . . ?
Ru1 N32A C31A N30A -177.2(4) . . . . ?
Ru1 N32A C31A C22A 3.0(10) . . . . ?
Ru1 C1A C6A C5A 54.2(5) . . . . ?
Ru1 C1A C2A C3A -55.9(6) . . . . ?
Ru1 C1A C7A C8A 68.0(9) . . . . ?
Ru1 C1A C7A C9A -165.8(6) . . . . ?
Ru1 C6A C5A C4A 55.8(5) . . . . ?
Ru1 C5A C4A C3A 51.6(5) . . . . ?
Ru1 C5A C4A C10A -125.6(6) . . . . ?
Ru1 C2A C3A C4A -55.2(5) . . . . ?
Ru1 C4A C3A C2A 53.4(5) . . . . ?
Ru2 N20B N19B C18B 49.1(6) . . . . ?
Ru2 N20B C21B C22B -13.1(9) . . . . ?
Ru2 N32B N33B N34B 178.4(4) . . . . ?
Ru2 N32B C31B N30B -178.3(4) . . . . ?
Ru2 N32B C31B C22B 0.6(9) . . . . ?
Ru2 C2B C1B C6B 53.7(5) . . . . ?
Ru2 C2B C1B C7B -125.9(7) . . . . ?
Ru2 C2B C3B C4B -54.0(5) . . . . ?
Ru2 C1B C6B C5B 55.1(6) . . . . ?
Ru2 C1B C7B C8B 173.1(11) . . . . ?
Ru2 C1B C7B C91B -53.0(16) . . . . ?
Ru2 C1B C7B C92B 71(2) . . . . ?
Ru2 C1B C7B C8C -147(2) . . . . ?
Ru2 C6B C5B C4B 53.3(6) . . . . ?
Ru2 C3B C4B C5B -54.6(6) . . . . ?
Ru2 C3B C4B C10B 123.1(7) . . . . ?
Ru2 C5B C4B C3B 54.8(6) . . . . ?
Ru2 C5B C4B C10B -122.9(7) . . . . ?
N20B N19B C18B C17B 176.7(5) . . . . ?
N30B C31B C22B C21B -173.8(5) . . . . ?
N30B C31B C22B C23B 0.2(8) . . . . ?
N30B C29B C24B C23B 0.7(9) . . . . ?
N30B C29B C24B C25B 179.4(6) . . . . ?
N30B C29B C28B C27B -178.2(6) . . . . ?
N32B N33B N34B N30B 0.2(7) . . . . ?
N32B C31B C22B C21B 7.3(10) . . . . ?
N32B C31B C22B C23B -178.7(6) . . . . ?
N30A C31A C22A C21A -175.0(6) . . . . ?
N30A C31A C22A C23A 2.0(9) . . . . ?
N30A C29A C24A C23A 1.3(10) . . . . ?
N30A C29A C24A C25A 179.3(7) . . . . ?
N30A C29A C28A C27A -179.5(7) . . . . ?
N19A N20A C21A C22A 174.8(5) . . . . ?
N19A C18A C17A C12A 0.8(9) . . . . ?
N19A C18A C17A C16A -178.3(6) . . . . ?
N20A N19A C18A C17A -179.0(5) . . . . ?
N32A N33A N34A N30A 0.1(8) . . . . ?
N32A C31A C22A C21A 4.8(10) . . . . ?
N32A C31A C22A C23A -178.2(7) . . . . ?
N19B N20B C21B C22B 175.6(5) . . . . ?
N19B C18B C17B C12B 0.3(10) . . . . ?
N19B C18B C17B C16B -177.6(6) . . . . ?
O11A C12A C13A C14A -178.4(8) . . . . ?
O11B C12B C13B C14B -178.7(7) . . . . ?
N33B N32B C31B N30B 0.6(6) . . . . ?
N33B N32B C31B C22B 179.5(6) . . . . ?
C31B N30B N34B N33B 0.1(7) . . . . ?
C31B N30B C29B C24B -1.7(8) . . . . ?
C31B N30B C29B C28B 176.5(6) . . . . ?
C31B N32B N33B N34B -0.5(7) . . . . ?
C31B C22B C21B N20B -0.6(9) . . . . ?
C31B C22B C23B C24B -1.1(9) . . . . ?
N34B N30B C31B N32B -0.4(6) . . . . ?
N34B N30B C31B C22B -179.5(5) . . . . ?
N34B N30B C29B C24B 179.3(5) . . . . ?
N34B N30B C29B C28B -2.4(9) . . . . ?
N33A N32A C31A N30A -0.3(7) . . . . ?
N33A N32A C31A C22A 179.8(6) . . . . ?
N34A N30A C31A N32A 0.4(7) . . . . ?
N34A N30A C31A C22A -179.7(6) . . . . ?
N34A N30A C29A C24A 178.2(6) . . . . ?
N34A N30A C29A C28A -2.9(11) . . . . ?
C31A N30A N34A N33A -0.3(7) . . . . ?
C31A N30A C29A C24A -2.1(9) . . . . ?
C31A N30A C29A C28A 176.8(6) . . . . ?
C31A N32A N33A N34A 0.1(8) . . . . ?
C31A C22A C21A N20A 1.0(10) . . . . ?
C31A C22A C23A C24A -2.7(10) . . . . ?
C22B C23B C24B C29B 0.7(9) . . . . ?
C22B C23B C24B C25B -177.9(6) . . . . ?
C22A C23A C24A C29A 1.1(11) . . . . ?
C22A C23A C24A C25A -176.8(7) . . . . ?
C18A N19A N20A Ru1 41.5(6) . . . . ?
C18A N19A N20A C21A -146.0(6) . . . . ?
C18A C17A C12A O11A 0.3(10) . . . . ?
C18A C17A C12A C13A -178.8(6) . . . . ?
C18A C17A C16A C15A 178.6(7) . . . . ?
C1A C6A C5A Ru1 -54.5(5) . . . . ?
C1A C6A C5A C4A 1.3(9) . . . . ?
C1A C2A C3A Ru1 56.2(6) . . . . ?
C1A C2A C3A C4A 0.9(10) . . . . ?
C6A C1A C2A Ru1 53.3(5) . . . . ?
C6A C1A C2A C3A -2.6(9) . . . . ?
C6A C1A C7A C8A -22.7(9) . . . . ?
C6A C1A C7A C9A 103.5(8) . . . . ?
C6A C5A C4A Ru1 -54.6(5) . . . . ?
C6A C5A C4A C3A -3.0(9) . . . . ?
C6A C5A C4A C10A 179.9(6) . . . . ?
C18B C17B C12B O11B 1.1(10) . . . . ?
C18B C17B C12B C13B -177.6(6) . . . . ?
C18B C17B C16B C15B 177.4(7) . . . . ?
C21A C22A C23A C24A 174.2(6) . . . . ?
C17B C12B C13B C14B 0.0(11) . . . . ?
C17B C16B C15B C14B 0.3(13) . . . . ?
C29B N30B C31B N32B -179.6(5) . . . . ?
C29B N30B C31B C22B 1.3(8) . . . . ?
C29B N30B N34B N33B 179.2(6) . . . . ?
C29B C24B C25B C26B -1.4(10) . . . . ?
C29B C28B C27B C26B -0.8(11) . . . . ?
C29A N30A N34A N33A 179.5(6) . . . . ?
C29A N30A C31A N32A -179.4(6) . . . . ?
C29A N30A C31A C22A 0.5(9) . . . . ?
C29A C24A C25A C26A -0.4(12) . . . . ?
C29A C28A C27A C26A 0.9(13) . . . . ?
C21B N20B N19B C18B -138.5(6) . . . . ?
C21B C22B C23B C24B 172.8(6) . . . . ?
C23B C22B C21B N20B -174.2(6) . . . . ?
C23B C24B C25B C26B 177.2(7) . . . . ?
C17A C12A C13A C14A 0.7(12) . . . . ?
C17A C16A C15A C14A -0.2(13) . . . . ?
C2B C1B C6B Ru2 -53.8(5) . . . . ?
C2B C1B C6B C5B 1.2(10) . . . . ?
C2B C1B C7B C8B -95.8(14) . . . . ?
C2B C1B C7B C91B 38.0(16) . . . . ?
C2B C1B C7B C92B 161.7(18) . . . . ?
C2B C1B C7B C8C -56(2) . . . . ?
C2B C3B C4B Ru2 53.2(5) . . . . ?
C2B C3B C4B C5B -1.4(9) . . . . ?
C2B C3B C4B C10B 176.3(6) . . . . ?
C23A C22A C21A N20A -175.8(6) . . . . ?
C23A C24A C25A C26A 177.6(8) . . . . ?
C24B C29B C28B C27B 0.0(10) . . . . ?
C5A C4A C3A Ru1 -51.5(5) . . . . ?
C5A C4A C3A C2A 1.9(9) . . . . ?
C2A C1A C6A Ru1 -52.7(5) . . . . ?
C2A C1A C6A C5A 1.5(9) . . . . ?
C2A C1A C7A C8A 155.0(7) . . . . ?
C2A C1A C7A C9A -78.7(9) . . . . ?
C28B C29B C24B C23B -177.5(6) . . . . ?
C28B C29B C24B C25B 1.1(9) . . . . ?
C28B C27B C26B C25B 0.5(12) . . . . ?
C1B C2B C3B Ru2 54.7(6) . . . . ?
C1B C2B C3B C4B 0.6(10) . . . . ?
C1B C6B C5B Ru2 -55.3(6) . . . . ?
C1B C6B C5B C4B -2.1(10) . . . . ?
C24A C29A C28A C27A -0.6(11) . . . . ?
C12B C17B C16B C15B -0.5(11) . . . . ?
C12B C13B C14B C15B -0.2(12) . . . . ?
C27B C26B C25B C24B 0.6(12) . . . . ?
C12A C17A C16A C15A -0.5(11) . . . . ?
C12A C13A C14A C15A -1.4(14) . . . . ?
C28A C29A C24A C23A -177.6(7) . . . . ?
C28A C29A C24A C25A 0.4(11) . . . . ?
C28A C27A C26A C25A -0.9(15) . . . . ?
C7A C1A C6A Ru1 125.2(6) . . . . ?
C7A C1A C6A C5A 179.3(6) . . . . ?
C7A C1A C2A Ru1 -124.6(6) . . . . ?
C7A C1A C2A C3A 179.5(6) . . . . ?
C13B C14B C15B C16B 0.0(13) . . . . ?
C6B C1B C7B C8B 84.5(14) . . . . ?
C6B C1B C7B C91B -141.6(13) . . . . ?
C6B C1B C7B C92B -18(2) . . . . ?
C6B C1B C7B C8C 124(2) . . . . ?
C6B C5B C4B Ru2 -52.7(6) . . . . ?
C6B C5B C4B C3B 2.1(10) . . . . ?
C6B C5B C4B C10B -175.6(7) . . . . ?
C27A C26A C25A C24A 0.7(15) . . . . ?
C16B C17B C12B O11B 178.9(7) . . . . ?
C16B C17B C12B C13B 0.3(10) . . . . ?
C3B C2B C1B Ru2 -54.2(6) . . . . ?
C3B C2B C1B C6B -0.5(10) . . . . ?
C3B C2B C1B C7B 179.9(7) . . . . ?
C13A C14A C15A C16A 1.2(15) . . . . ?
C16A C17A C12A O11A 179.3(7) . . . . ?
C16A C17A C12A C13A 0.3(10) . . . . ?
C10A C4A C3A Ru1 125.7(6) . . . . ?
C10A C4A C3A C2A 179.1(6) . . . . ?
C7B C1B C6B Ru2 125.8(7) . . . . ?
C7B C1B C6B C5B -179.1(7) . . . . ?
